data_1549335
loop_
_publ_author_name
'B\"ohnke, Julian'
'Br\"uckner, Tobias'
'Hermann, Alexander'
'Gonz\'alez-Belman, Oscar F'
'Arrowsmith, Merle'
'Jim\'enez-Halla, J Oscar C'
'Braunschweig, Holger'

_publ_section_title
;
 Single and double activation of acetone by isolobal B[triple bond, length
 as m-dash]N and B[triple bond, length as m-dash]B triple bonds.
;
_journal_issue 24
_journal_name_full 'Chemical science'
_journal_page_first 5354
_journal_page_last 5359
_journal_paper_doi 10.1039/c8sc01249k
_journal_volume 9
_journal_year 2018
_chemical_formula_moiety 'C45 H52 B Cl N2'
_chemical_formula_sum 'C45 H52 B Cl N2'
_chemical_formula_weight 667.14
_chemical_properties_physical Air-sensitive,Moisture-sensitive,Heat-sensitive
_space_group_crystal_system monoclinic
_space_group_IT_number 15
_space_group_name_Hall '-C 2yc'
_space_group_name_H-M_alt 'C 1 2/c 1'
_symmetry_space_group_name_Hall '-C 2yc'
_symmetry_space_group_name_H-M 'C 1 2/c 1'
_atom_sites_solution_hydrogens mixed
_atom_sites_solution_primary iterative
_atom_sites_solution_secondary difmap
_audit_creation_method SHELXL-2014/7
_audit_update_record
;
2018-03-15 deposited with the CCDC.
2018-04-30 downloaded from the CCDC.
;
_cell_angle_alpha 90
_cell_angle_beta 100.73(3)
_cell_angle_gamma 90
_cell_formula_units_Z 8
_cell_length_a 26.740(10)
_cell_length_b 9.4128(11)
_cell_length_c 30.763(12)
_cell_measurement_reflns_used 4650
_cell_measurement_temperature 100(2)
_cell_measurement_theta_max 23.43
_cell_measurement_theta_min 2.70
_cell_volume 7608(4)
_computing_cell_refinement 'Saint+ ver. V8.37A (Bruker AXS)'
_computing_data_collection 'APEX2 ver. 2014.9 (Bruker AXS)'
_computing_data_reduction 'Saint+ ver. V8.37A (Bruker AXS)'
_computing_molecular_graphics 'ShelXLe (Huebschle et all, 2011)'
_computing_publication_material 'SHELXL-2014/7 (Sheldrick, 2014)'
_computing_structure_refinement 'SHELXL-2014/7 (Sheldrick, 2014)'
_computing_structure_solution 'SHELXT (Sheldrick, 2014)'
_diffrn_ambient_temperature 100(2)
_diffrn_detector 'CMOS area detector (Photon 100)'
_diffrn_detector_area_resol_mean 10.24
_diffrn_measured_fraction_theta_full 0.999
_diffrn_measured_fraction_theta_max 0.999
_diffrn_measurement_device_type 'Bruker D8 Quest'
_diffrn_measurement_method '\f and \w scans'
_diffrn_radiation_monochromator 'multi-layer mirror'
_diffrn_radiation_type MoK\a
_diffrn_radiation_wavelength 0.71073
_diffrn_reflns_av_R_equivalents 0.1265
_diffrn_reflns_av_unetI/netI 0.1131
_diffrn_reflns_Laue_measured_fraction_full 0.999
_diffrn_reflns_Laue_measured_fraction_max 0.999
_diffrn_reflns_limit_h_max 32
_diffrn_reflns_limit_h_min -32
_diffrn_reflns_limit_k_max 11
_diffrn_reflns_limit_k_min -9
_diffrn_reflns_limit_l_max 37
_diffrn_reflns_limit_l_min -37
_diffrn_reflns_number 36743
_diffrn_reflns_point_group_measured_fraction_full 0.999
_diffrn_reflns_point_group_measured_fraction_max 0.999
_diffrn_reflns_theta_full 26.000
_diffrn_reflns_theta_max 26.022
_diffrn_reflns_theta_min 2.236
_diffrn_source 'microfocus sealed tube (Incoatec ImS)'
_exptl_absorpt_coefficient_mu 0.134
_exptl_absorpt_correction_T_max 0.7454
_exptl_absorpt_correction_T_min 0.6937
_exptl_absorpt_correction_type multi-scan
_exptl_absorpt_process_details 'SadAbs 2016/2 (Bruker AXS)'
_exptl_crystal_colour colourless
_exptl_crystal_density_diffrn 1.165
_exptl_crystal_description block
_exptl_crystal_F_000 2864
_exptl_crystal_size_max 0.302
_exptl_crystal_size_mid 0.26
_exptl_crystal_size_min 0.17
_refine_diff_density_max 0.770
_refine_diff_density_min -0.385
_refine_diff_density_rms 0.064
_refine_ls_extinction_method none
_refine_ls_goodness_of_fit_ref 1.010
_refine_ls_hydrogen_treatment mixed
_refine_ls_matrix_type full
_refine_ls_number_parameters 453
_refine_ls_number_reflns 7492
_refine_ls_number_restraints 0
_refine_ls_restrained_S_all 1.010
_refine_ls_R_factor_all 0.1392
_refine_ls_R_factor_gt 0.0666
_refine_ls_shift/su_max 0.001
_refine_ls_shift/su_mean 0.000
_refine_ls_structure_factor_coef Fsqd
_refine_ls_weighting_details 'w=1/[\s^2^(Fo^2^)+(0.0505P)^2^+15.3022P] where P=(Fo^2^+2Fc^2^)/3'
_refine_ls_weighting_scheme calc
_refine_ls_wR_factor_gt 0.1223
_refine_ls_wR_factor_ref 0.1474
_reflns_Friedel_coverage 0.000
_reflns_number_gt 4462
_reflns_number_total 7492
_reflns_threshold_expression 'I > 2\s(I)'
_cod_data_source_file c8sc01249k2.cif
_cod_data_source_block test_a_CCDC2
_cod_depositor_comments 'Adding full bibliography for 1549333--1549337.cif.'
_cod_database_code 1549335
_shelx_shelxl_version_number 2014/7
_shelx_space_group_comment
;
The symmetry employed for this shelxl refinement is uniquely defined
by the following loop, which should always be used as a source of
symmetry information in preference to the above space-group names.
They are only intended as comments.
;
_shelx_estimated_absorpt_t_min 0.961
_shelx_estimated_absorpt_t_max 0.978

loop_
_space_group_symop_operation_xyz
'x, y, z'
'-x, y, -z+1/2'
'x+1/2, y+1/2, z'
'-x+1/2, y+1/2, -z+1/2'
'-x, -y, -z'
'x, -y, z-1/2'
'-x+1/2, -y+1/2, -z'
'x+1/2, -y+1/2, z-1/2'

loop_
_atom_site_label
_atom_site_type_symbol
_atom_site_fract_x
_atom_site_fract_y
_atom_site_fract_z
_atom_site_U_iso_or_equiv
_atom_site_adp_type
_atom_site_occupancy
_atom_site_site_symmetry_order
_atom_site_calc_flag
_atom_site_refinement_flags_posn
_atom_site_refinement_flags_adp
Cl1 Cl 0.59972(3) 0.32486(8) 0.61796(3) 0.0230(2) Uani 1 1 d . .
N1 N 0.60532(9) 0.6082(3) 0.63087(8) 0.0129(6) Uani 1 1 d . .
C1 C 0.65916(10) 0.6031(3) 0.63270(9) 0.0123(6) Uani 1 1 d . .
H1 H 0.5946(10) 0.683(3) 0.6393(9) 0.005(7) Uiso 1 1 d . .
B1 B 0.57096(13) 0.4956(3) 0.62730(10) 0.0133(7) Uani 1 1 d . .
C2 C 0.69185(10) 0.6031(3) 0.67421(9) 0.0110(6) Uani 1 1 d . .
N2 N 0.51844(9) 0.5052(2) 0.62951(8) 0.0165(6) Uani 1 1 d . .
C3 C 0.74389(11) 0.5892(3) 0.67571(9) 0.0128(6) Uani 1 1 d . .
H3 H 0.7660 0.5872 0.7037 0.015 Uiso 1 1 calc R U
C7 C 0.66894(10) 0.6105(3) 0.71624(9) 0.0122(6) Uani 1 1 d . .
H7 H 0.6463 0.5256 0.7154 0.015 Uiso 1 1 calc R U
C4 C 0.76493(10) 0.5779(3) 0.63748(9) 0.0115(6) Uani 1 1 d . .
C5 C 0.73162(10) 0.5840(3) 0.59702(9) 0.0122(6) Uani 1 1 d . .
H5 H 0.7451 0.5793 0.5706 0.015 Uiso 1 1 calc R U
C8 C 0.63507(10) 0.7403(3) 0.71865(9) 0.0129(6) Uani 1 1 d . .
C9 C 0.64162(11) 0.8678(3) 0.69805(10) 0.0207(7) Uani 1 1 d . .
H9 H 0.6676 0.8760 0.6810 0.025 Uiso 1 1 calc R U
C6 C 0.67905(11) 0.5968(3) 0.59382(9) 0.0122(6) Uani 1 1 d . .
C10 C 0.61068(12) 0.9841(3) 0.70198(11) 0.0261(8) Uani 1 1 d . .
H10 H 0.6150 1.0704 0.6871 0.031 Uiso 1 1 calc R U
C11 C 0.57347(12) 0.9734(3) 0.72768(11) 0.0267(8) Uani 1 1 d . .
H11 H 0.5521 1.0522 0.7304 0.032 Uiso 1 1 calc R U
C12 C 0.56760(11) 0.8483(3) 0.74929(10) 0.0233(8) Uani 1 1 d . .
H12 H 0.5426 0.8416 0.7675 0.028 Uiso 1 1 calc R U
C13 C 0.59782(11) 0.7325(3) 0.74472(10) 0.0182(7) Uani 1 1 d . .
H13 H 0.5932 0.6463 0.7596 0.022 Uiso 1 1 calc R U
C14 C 0.70667(10) 0.6019(3) 0.75980(9) 0.0121(6) Uani 1 1 d . .
C15 C 0.74158(11) 0.7109(3) 0.77304(10) 0.0159(7) Uani 1 1 d . .
H15 H 0.7436 0.7882 0.7536 0.019 Uiso 1 1 calc R U
C16 C 0.77341(11) 0.7081(3) 0.81419(10) 0.0195(7) Uani 1 1 d . .
H16 H 0.7973 0.7825 0.8226 0.023 Uiso 1 1 calc R U
C17 C 0.77027(12) 0.5966(3) 0.84288(10) 0.0214(7) Uani 1 1 d . .
H17 H 0.7917 0.5949 0.8712 0.026 Uiso 1 1 calc R U
C18 C 0.73607(12) 0.4881(3) 0.83033(10) 0.0217(7) Uani 1 1 d . .
H18 H 0.7339 0.4115 0.8500 0.026 Uiso 1 1 calc R U
C19 C 0.70477(11) 0.4907(3) 0.78904(9) 0.0156(7) Uani 1 1 d . .
H19 H 0.6816 0.4149 0.7806 0.019 Uiso 1 1 calc R U
C20 C 0.64367(11) 0.6052(3) 0.54875(9) 0.0134(6) Uani 1 1 d . .
H20 H 0.6126 0.5493 0.5514 0.016 Uiso 1 1 calc R U
C21 C 0.62558(11) 0.7564(3) 0.53630(9) 0.0157(7) Uani 1 1 d . .
C22 C 0.58663(12) 0.7777(3) 0.49991(10) 0.0223(7) Uani 1 1 d . .
H22 H 0.5726 0.6984 0.4828 0.027 Uiso 1 1 calc R U
C23 C 0.56808(12) 0.9120(3) 0.48831(11) 0.0289(8) Uani 1 1 d . .
H23 H 0.5415 0.9242 0.4634 0.035 Uiso 1 1 calc R U
C24 C 0.58777(14) 1.0278(4) 0.51259(12) 0.0413(10) Uani 1 1 d . .
H24 H 0.5750 1.1202 0.5046 0.050 Uiso 1 1 calc R U
C25 C 0.62623(15) 1.0092(4) 0.54869(13) 0.0488(11) Uani 1 1 d . .
H01Q H 0.6401 1.0892 0.5656 0.059 Uiso 1 1 calc R U
C26 C 0.64487(13) 0.8745(3) 0.56049(11) 0.0290(8) Uani 1 1 d . .
H26 H 0.6713 0.8631 0.5856 0.035 Uiso 1 1 calc R U
C27 C 0.66684(10) 0.5333(3) 0.51276(9) 0.0143(6) Uani 1 1 d . .
C28 C 0.66446(11) 0.3864(3) 0.50906(10) 0.0217(7) Uani 1 1 d . .
H28 H 0.6467 0.3333 0.5276 0.026 Uiso 1 1 calc R U
C29 C 0.68779(13) 0.3166(4) 0.47848(11) 0.0318(9) Uani 1 1 d . .
H29 H 0.6861 0.2159 0.4763 0.038 Uiso 1 1 calc R U
C30 C 0.71355(13) 0.3929(4) 0.45113(11) 0.0354(9) Uani 1 1 d . .
H30 H 0.7293 0.3451 0.4301 0.042 Uiso 1 1 calc R U
C31 C 0.71615(13) 0.5388(4) 0.45467(11) 0.0329(9) Uani 1 1 d . .
H31 H 0.7340 0.5917 0.4361 0.040 Uiso 1 1 calc R U
C32 C 0.69290(11) 0.6086(3) 0.48511(10) 0.0230(7) Uani 1 1 d . .
H32 H 0.6948 0.7092 0.4872 0.028 Uiso 1 1 calc R U
C33 C 0.82224(10) 0.5524(3) 0.64059(9) 0.0146(7) Uani 1 1 d . .
C34 C 0.85336(11) 0.6492(3) 0.67530(10) 0.0252(8) Uani 1 1 d . .
H00E H 0.8896 0.6271 0.6779 0.038 Uiso 1 1 calc R U
H00F H 0.8431 0.6340 0.7039 0.038 Uiso 1 1 calc R U
H00H H 0.8474 0.7486 0.6663 0.038 Uiso 1 1 calc R U
C35 C 0.83366(12) 0.3970(3) 0.65428(12) 0.0321(9) Uani 1 1 d . .
H01D H 0.8142 0.3338 0.6320 0.048 Uiso 1 1 calc R U
H01E H 0.8239 0.3795 0.6830 0.048 Uiso 1 1 calc R U
H01F H 0.8701 0.3784 0.6566 0.048 Uiso 1 1 calc R U
C36 C 0.83952(12) 0.5774(4) 0.59674(10) 0.0289(8) Uani 1 1 d . .
H01G H 0.8212 0.5127 0.5743 0.043 Uiso 1 1 calc R U
H01H H 0.8762 0.5598 0.6004 0.043 Uiso 1 1 calc R U
H01I H 0.8322 0.6759 0.5873 0.043 Uiso 1 1 calc R U
C37 C 0.48598(11) 0.6229(3) 0.60666(10) 0.0218(7) Uani 1 1 d . .
C38 C 0.43022(13) 0.5741(4) 0.59656(12) 0.0429(10) Uani 1 1 d . .
H01L H 0.4091 0.6533 0.5820 0.051 Uiso 1 1 calc R U
H01M H 0.4272 0.4945 0.5752 0.051 Uiso 1 1 calc R U
C39 C 0.40838(12) 0.5264(4) 0.63623(11) 0.0325(9) Uani 1 1 d . .
H01J H 0.3922 0.6084 0.6483 0.039 Uiso 1 1 calc R U
H01K H 0.3818 0.4536 0.6268 0.039 Uiso 1 1 calc R U
C40 C 0.44933(11) 0.4652(3) 0.67202(10) 0.0236(8) Uani 1 1 d . .
H00B H 0.4337 0.3925 0.6885 0.028 Uiso 1 1 calc R U
H00C H 0.4624 0.5420 0.6931 0.028 Uiso 1 1 calc R U
C41 C 0.49447(11) 0.3975(3) 0.65535(10) 0.0194(7) Uani 1 1 d . .
C42 C 0.49000(14) 0.7565(4) 0.63585(13) 0.0432(10) Uani 1 1 d . .
H01R H 0.4664 0.8290 0.6213 0.065 Uiso 1 1 calc R U
H01S H 0.5249 0.7934 0.6404 0.065 Uiso 1 1 calc R U
H01T H 0.4813 0.7323 0.6645 0.065 Uiso 1 1 calc R U
C43 C 0.50102(15) 0.6559(5) 0.56319(12) 0.0555(13) Uani 1 1 d . .
H01N H 0.4996 0.5690 0.5455 0.083 Uiso 1 1 calc R U
H01O H 0.5357 0.6939 0.5684 0.083 Uiso 1 1 calc R U
H01P H 0.4776 0.7265 0.5473 0.083 Uiso 1 1 calc R U
C44 C 0.53279(12) 0.3547(3) 0.69692(10) 0.0247(8) Uani 1 1 d . .
H00I H 0.5610 0.3022 0.6882 0.037 Uiso 1 1 calc R U
H00Q H 0.5158 0.2944 0.7157 0.037 Uiso 1 1 calc R U
H00S H 0.5460 0.4402 0.7133 0.037 Uiso 1 1 calc R U
C45 C 0.47676(12) 0.2643(3) 0.62781(12) 0.0321(9) Uani 1 1 d . .
H01A H 0.4485 0.2893 0.6039 0.048 Uiso 1 1 calc R U
H01B H 0.4654 0.1923 0.6468 0.048 Uiso 1 1 calc R U
H01C H 0.5051 0.2264 0.6152 0.048 Uiso 1 1 calc R U

loop_
_atom_site_aniso_label
_atom_site_aniso_U_11
_atom_site_aniso_U_22
_atom_site_aniso_U_33
_atom_site_aniso_U_23
_atom_site_aniso_U_13
_atom_site_aniso_U_12
Cl1 0.0200(4) 0.0156(4) 0.0360(5) -0.0014(3) 0.0119(4) 0.0004(3)
N1 0.0116(13) 0.0116(13) 0.0162(14) -0.0020(11) 0.0043(11) 0.0039(11)
C1 0.0104(15) 0.0090(14) 0.0174(17) 0.0015(12) 0.0026(13) 0.0018(12)
B1 0.0158(18) 0.0171(17) 0.0056(17) 0.0017(14) -0.0014(14) 0.0022(14)
C2 0.0138(16) 0.0092(14) 0.0109(16) 0.0019(12) 0.0044(13) 0.0007(12)
N2 0.0114(13) 0.0234(14) 0.0144(14) 0.0015(11) 0.0011(11) 0.0009(11)
C3 0.0155(16) 0.0121(15) 0.0095(16) 0.0006(12) -0.0010(13) -0.0004(12)
C7 0.0118(15) 0.0120(14) 0.0132(16) 0.0012(12) 0.0031(13) -0.0043(12)
C4 0.0132(15) 0.0063(13) 0.0153(17) 0.0006(12) 0.0034(13) 0.0003(11)
C5 0.0162(16) 0.0103(14) 0.0120(16) -0.0001(12) 0.0072(13) -0.0012(12)
C8 0.0105(15) 0.0178(15) 0.0097(16) -0.0049(12) 0.0003(13) -0.0026(12)
C9 0.0203(18) 0.0185(16) 0.0259(19) -0.0007(14) 0.0113(15) -0.0012(13)
C6 0.0171(16) 0.0068(13) 0.0128(16) 0.0000(12) 0.0031(13) 0.0007(12)
C10 0.0277(19) 0.0185(17) 0.033(2) -0.0007(15) 0.0068(17) 0.0023(14)
C11 0.0222(19) 0.0273(18) 0.029(2) -0.0078(16) 0.0021(16) 0.0096(15)
C12 0.0146(17) 0.038(2) 0.0175(18) -0.0058(15) 0.0040(14) 0.0019(15)
C13 0.0148(16) 0.0243(17) 0.0156(17) 0.0028(13) 0.0028(14) -0.0006(13)
C14 0.0125(15) 0.0159(15) 0.0094(16) -0.0011(12) 0.0058(13) 0.0051(12)
C15 0.0167(16) 0.0129(15) 0.0188(18) 0.0008(13) 0.0054(14) 0.0012(12)
C16 0.0160(17) 0.0211(17) 0.0201(18) -0.0054(14) -0.0004(14) 0.0027(13)
C17 0.0220(18) 0.0269(18) 0.0132(17) -0.0026(14) -0.0020(14) 0.0108(15)
C18 0.0279(19) 0.0214(17) 0.0165(18) 0.0056(14) 0.0059(15) 0.0091(14)
C19 0.0183(16) 0.0149(15) 0.0147(17) 0.0001(13) 0.0061(14) 0.0002(12)
C20 0.0123(15) 0.0162(15) 0.0111(16) 0.0022(13) 0.0008(13) 0.0006(12)
C21 0.0167(16) 0.0171(15) 0.0143(17) 0.0007(13) 0.0057(14) 0.0040(13)
C22 0.0264(19) 0.0237(17) 0.0139(17) -0.0018(14) -0.0040(15) 0.0028(14)
C23 0.030(2) 0.0324(19) 0.0195(19) 0.0042(16) -0.0073(16) 0.0116(16)
C24 0.055(3) 0.0175(17) 0.042(2) 0.0036(17) -0.014(2) 0.0132(18)
C25 0.063(3) 0.0168(18) 0.052(3) -0.0023(18) -0.028(2) 0.0020(18)
C26 0.031(2) 0.0205(17) 0.028(2) 0.0011(15) -0.0128(16) 0.0009(15)
C27 0.0131(16) 0.0210(16) 0.0068(15) -0.0013(13) -0.0031(13) 0.0042(13)
C28 0.0213(18) 0.0218(17) 0.0203(18) -0.0050(14) -0.0010(15) 0.0021(14)
C29 0.033(2) 0.0300(19) 0.027(2) -0.0142(16) -0.0070(17) 0.0136(17)
C30 0.028(2) 0.062(3) 0.0158(19) -0.0116(18) 0.0027(16) 0.0192(19)
C31 0.030(2) 0.050(2) 0.021(2) 0.0037(17) 0.0099(16) 0.0098(18)
C32 0.0233(18) 0.0312(18) 0.0153(17) 0.0032(15) 0.0056(15) 0.0048(15)
C33 0.0128(16) 0.0145(15) 0.0167(17) 0.0003(12) 0.0031(13) -0.0007(12)
C34 0.0152(17) 0.037(2) 0.0237(19) -0.0080(15) 0.0041(15) -0.0007(14)
C35 0.0198(18) 0.0217(18) 0.056(3) 0.0049(17) 0.0098(17) 0.0043(15)
C36 0.0147(17) 0.050(2) 0.024(2) 0.0009(16) 0.0075(15) 0.0000(16)
C37 0.0122(16) 0.0293(18) 0.0226(19) -0.0009(14) -0.0003(14) 0.0066(14)
C38 0.024(2) 0.059(3) 0.042(2) 0.001(2) -0.0044(18) 0.0088(18)
C39 0.0140(18) 0.047(2) 0.038(2) -0.0046(18) 0.0068(16) -0.0016(16)
C40 0.0145(17) 0.0287(18) 0.030(2) -0.0043(15) 0.0093(15) -0.0029(14)
C41 0.0143(16) 0.0222(17) 0.0232(18) -0.0034(14) 0.0072(14) -0.0043(14)
C42 0.032(2) 0.032(2) 0.063(3) 0.0033(19) 0.003(2) 0.0092(17)
C43 0.045(3) 0.086(3) 0.036(2) 0.033(2) 0.010(2) 0.035(2)
C44 0.0237(18) 0.0273(18) 0.0257(19) 0.0066(14) 0.0113(16) 0.0022(14)
C45 0.0247(19) 0.0313(19) 0.043(2) -0.0171(17) 0.0122(17) -0.0094(15)

loop_
_atom_type_symbol
_atom_type_description
_atom_type_scat_dispersion_real
_atom_type_scat_dispersion_imag
_atom_type_scat_source
C C 0.0033 0.0016 'International Tables Vol C Tables 4.2.6.8 and 6.1.1.4'
H H 0.0000 0.0000 'International Tables Vol C Tables 4.2.6.8 and 6.1.1.4'
B B 0.0013 0.0007 'International Tables Vol C Tables 4.2.6.8 and 6.1.1.4'
N N 0.0061 0.0033 'International Tables Vol C Tables 4.2.6.8 and 6.1.1.4'
Cl Cl 0.1484 0.1585 'International Tables Vol C Tables 4.2.6.8 and 6.1.1.4'

loop_
_exptl_crystal_face_index_h
_exptl_crystal_face_index_k
_exptl_crystal_face_index_l
_exptl_crystal_face_perp_dist
-2.00 -1.00 1.00 0.0840
-2.00 -1.00 2.00 0.0760
2.00 1.00 -2.00 0.1330
0.00 0.00 -1.00 0.1190
1.00 2.00 -2.00 0.1410
0.00 -1.00 2.00 0.0790
1.00 1.00 2.00 0.1180
1.00 0.00 2.00 0.1140
-2.00 -1.00 -2.00 0.1060
2.00 1.00 2.00 0.1250
1.00 -1.00 1.00 0.0980
-1.00 1.00 -1.00 0.1620
-2.00 0.00 -1.00 0.1110
2.00 0.00 1.00 0.1440
2.00 -1.00 0.00 0.1150
-2.00 1.00 0.00 0.1370
-1.00 0.00 0.00 0.0920
1.00 0.00 0.00 0.1420
2.00 -1.00 -1.00 0.1180
-2.00 1.00 2.00 0.1330
2.00 -1.00 -2.00 0.1170
1.00 0.00 -1.00 0.0850
-1.00 0.00 1.00 0.0650
-1.00 0.00 4.00 0.0760
-1.00 1.00 3.00 0.1130

loop_
_geom_angle_atom_site_label_1
_geom_angle_atom_site_label_2
_geom_angle_atom_site_label_3
_geom_angle
B1 N1 C1 128.4(3)
B1 N1 H1 114.5(19)
C1 N1 H1 115.1(19)
C6 C1 C2 120.4(3)
C6 C1 N1 120.5(3)
C2 C1 N1 119.1(2)
N1 B1 N2 126.2(3)
N1 B1 Cl1 113.0(2)
N2 B1 Cl1 120.8(2)
C3 C2 C1 118.6(2)
C3 C2 C7 122.1(2)
C1 C2 C7 119.2(2)
B1 N2 C37 121.0(2)
B1 N2 C41 120.3(2)
C37 N2 C41 118.7(2)
C2 C3 C4 122.4(3)
C2 C3 H3 118.8
C4 C3 H3 118.8
C14 C7 C8 107.5(2)
C14 C7 C2 115.9(2)
C8 C7 C2 114.2(2)
C14 C7 H7 106.1
C8 C7 H7 106.1
C2 C7 H7 106.1
C5 C4 C3 117.3(3)
C5 C4 C33 121.8(2)
C3 C4 C33 120.8(2)
C4 C5 C6 122.4(3)
C4 C5 H5 118.8
C6 C5 H5 118.8
C9 C8 C13 118.3(3)
C9 C8 C7 122.9(2)
C13 C8 C7 118.6(2)
C8 C9 C10 121.0(3)
C8 C9 H9 119.5
C10 C9 H9 119.5
C5 C6 C1 118.8(3)
C5 C6 C20 120.9(2)
C1 C6 C20 120.3(2)
C11 C10 C9 119.6(3)
C11 C10 H10 120.2
C9 C10 H10 120.2
C12 C11 C10 119.8(3)
C12 C11 H11 120.1
C10 C11 H11 120.1
C11 C12 C13 120.4(3)
C11 C12 H12 119.8
C13 C12 H12 119.8
C12 C13 C8 120.8(3)
C12 C13 H13 119.6
C8 C13 H13 119.6
C19 C14 C15 117.9(3)
C19 C14 C7 120.8(3)
C15 C14 C7 121.0(2)
C16 C15 C14 121.0(3)
C16 C15 H15 119.5
C14 C15 H15 119.5
C17 C16 C15 119.7(3)
C17 C16 H16 120.1
C15 C16 H16 120.1
C18 C17 C16 120.0(3)
C18 C17 H17 120.0
C16 C17 H17 120.0
C17 C18 C19 120.0(3)
C17 C18 H18 120.0
C19 C18 H18 120.0
C18 C19 C14 121.3(3)
C18 C19 H19 119.4
C14 C19 H19 119.4
C27 C20 C6 111.7(2)
C27 C20 C21 112.6(2)
C6 C20 C21 112.9(2)
C27 C20 H20 106.4
C6 C20 H20 106.4
C21 C20 H20 106.4
C26 C21 C22 117.7(3)
C26 C21 C20 123.0(3)
C22 C21 C20 119.3(3)
C23 C22 C21 121.2(3)
C23 C22 H22 119.4
C21 C22 H22 119.4
C24 C23 C22 120.3(3)
C24 C23 H23 119.8
C22 C23 H23 119.8
C23 C24 C25 119.5(3)
C23 C24 H24 120.3
C25 C24 H24 120.3
C24 C25 C26 120.4(3)
C24 C25 H01Q 119.8
C26 C25 H01Q 119.8
C21 C26 C25 121.0(3)
C21 C26 H26 119.5
C25 C26 H26 119.5
C28 C27 C32 118.6(3)
C28 C27 C20 118.9(3)
C32 C27 C20 122.4(3)
C27 C28 C29 120.5(3)
C27 C28 H28 119.7
C29 C28 H28 119.7
C30 C29 C28 120.2(3)
C30 C29 H29 119.9
C28 C29 H29 119.9
C31 C30 C29 119.5(3)
C31 C30 H30 120.2
C29 C30 H30 120.2
C30 C31 C32 120.3(3)
C30 C31 H31 119.9
C32 C31 H31 119.9
C31 C32 C27 120.8(3)
C31 C32 H32 119.6
C27 C32 H32 119.6
C36 C33 C34 108.1(2)
C36 C33 C4 112.6(2)
C34 C33 C4 111.0(2)
C36 C33 C35 108.2(3)
C34 C33 C35 108.8(3)
C4 C33 C35 108.1(2)
C33 C34 H00E 109.5
C33 C34 H00F 109.5
H00E C34 H00F 109.5
C33 C34 H00H 109.5
H00E C34 H00H 109.5
H00F C34 H00H 109.5
C33 C35 H01D 109.5
C33 C35 H01E 109.5
H01D C35 H01E 109.5
C33 C35 H01F 109.5
H01D C35 H01F 109.5
H01E C35 H01F 109.5
C33 C36 H01G 109.5
C33 C36 H01H 109.5
H01G C36 H01H 109.5
C33 C36 H01I 109.5
H01G C36 H01I 109.5
H01H C36 H01I 109.5
C43 C37 N2 110.1(3)
C43 C37 C38 107.1(3)
N2 C37 C38 109.2(3)
C43 C37 C42 110.5(3)
N2 C37 C42 111.0(3)
C38 C37 C42 108.8(3)
C39 C38 C37 115.5(3)
C39 C38 H01L 108.4
C37 C38 H01L 108.4
C39 C38 H01M 108.4
C37 C38 H01M 108.4
H01L C38 H01M 107.5
C40 C39 C38 111.3(3)
C40 C39 H01J 109.4
C38 C39 H01J 109.4
C40 C39 H01K 109.4
C38 C39 H01K 109.4
H01J C39 H01K 108.0
C39 C40 C41 115.0(3)
C39 C40 H00B 108.5
C41 C40 H00B 108.5
C39 C40 H00C 108.5
C41 C40 H00C 108.5
H00B C40 H00C 107.5
N2 C41 C40 109.6(2)
N2 C41 C44 109.5(2)
C40 C41 C44 105.9(2)
N2 C41 C45 112.1(2)
C40 C41 C45 110.0(2)
C44 C41 C45 109.5(3)
C37 C42 H01R 109.5
C37 C42 H01S 109.5
H01R C42 H01S 109.5
C37 C42 H01T 109.5
H01R C42 H01T 109.5
H01S C42 H01T 109.5
C37 C43 H01N 109.5
C37 C43 H01O 109.5
H01N C43 H01O 109.5
C37 C43 H01P 109.5
H01N C43 H01P 109.5
H01O C43 H01P 109.5
C41 C44 H00I 109.5
C41 C44 H00Q 109.5
H00I C44 H00Q 109.5
C41 C44 H00S 109.5
H00I C44 H00S 109.5
H00Q C44 H00S 109.5
C41 C45 H01A 109.5
C41 C45 H01B 109.5
H01A C45 H01B 109.5
C41 C45 H01C 109.5
H01A C45 H01C 109.5
H01B C45 H01C 109.5

loop_
_geom_bond_atom_site_label_1
_geom_bond_atom_site_label_2
_geom_bond_distance
Cl1 B1 1.828(3)
N1 B1 1.394(4)
N1 C1 1.431(4)
N1 H1 0.82(3)
C1 C6 1.398(4)
C1 C2 1.407(4)
B1 N2 1.421(4)
C2 C3 1.390(4)
C2 C7 1.532(4)
N2 C37 1.499(4)
N2 C41 1.503(4)
C3 C4 1.399(4)
C3 H3 0.9500
C7 C14 1.522(4)
C7 C8 1.530(4)
C7 H7 1.0000
C4 C5 1.390(4)
C4 C33 1.537(4)
C5 C6 1.396(4)
C5 H5 0.9500
C8 C9 1.383(4)
C8 C13 1.392(4)
C9 C10 1.391(4)
C9 H9 0.9500
C6 C20 1.528(4)
C10 C11 1.385(4)
C10 H10 0.9500
C11 C12 1.376(4)
C11 H11 0.9500
C12 C13 1.380(4)
C12 H12 0.9500
C13 H13 0.9500
C14 C19 1.387(4)
C14 C15 1.396(4)
C15 C16 1.388(4)
C15 H15 0.9500
C16 C17 1.384(4)
C16 H16 0.9500
C17 C18 1.377(4)
C17 H17 0.9500
C18 C19 1.385(4)
C18 H18 0.9500
C19 H19 0.9500
C20 C27 1.525(4)
C20 C21 1.529(4)
C20 H20 1.0000
C21 C26 1.383(4)
C21 C22 1.394(4)
C22 C23 1.380(4)
C22 H22 0.9500
C23 C24 1.370(5)
C23 H23 0.9500
C24 C25 1.377(5)
C24 H24 0.9500
C25 C26 1.386(4)
C25 H01Q 0.9500
C26 H26 0.9500
C27 C28 1.387(4)
C27 C32 1.390(4)
C28 C29 1.388(4)
C28 H28 0.9500
C29 C30 1.384(5)
C29 H29 0.9500
C30 C31 1.378(5)
C30 H30 0.9500
C31 C32 1.383(4)
C31 H31 0.9500
C32 H32 0.9500
C33 C36 1.523(4)
C33 C34 1.527(4)
C33 C35 1.538(4)
C34 H00E 0.9800
C34 H00F 0.9800
C34 H00H 0.9800
C35 H01D 0.9800
C35 H01E 0.9800
C35 H01F 0.9800
C36 H01G 0.9800
C36 H01H 0.9800
C36 H01I 0.9800
C37 C43 1.499(5)
C37 C38 1.536(4)
C37 C42 1.537(5)
C38 C39 1.516(5)
C38 H01L 0.9900
C38 H01M 0.9900
C39 C40 1.514(4)
C39 H01J 0.9900
C39 H01K 0.9900
C40 C41 1.536(4)
C40 H00B 0.9900
C40 H00C 0.9900
C41 C44 1.536(4)
C41 C45 1.537(4)
C42 H01R 0.9800
C42 H01S 0.9800
C42 H01T 0.9800
C43 H01N 0.9800
C43 H01O 0.9800
C43 H01P 0.9800
C44 H00I 0.9800
C44 H00Q 0.9800
C44 H00S 0.9800
C45 H01A 0.9800
C45 H01B 0.9800
C45 H01C 0.9800

loop_
_geom_torsion_atom_site_label_1
_geom_torsion_atom_site_label_2
_geom_torsion_atom_site_label_3
_geom_torsion_atom_site_label_4
_geom_torsion
B1 N1 C1 C6 84.5(4)
B1 N1 C1 C2 -95.0(3)
C1 N1 B1 N2 174.1(3)
C1 N1 B1 Cl1 -7.1(4)
C6 C1 C2 C3 -3.4(4)
N1 C1 C2 C3 176.1(2)
C6 C1 C2 C7 179.8(2)
N1 C1 C2 C7 -0.7(4)
N1 B1 N2 C37 42.0(4)
Cl1 B1 N2 C37 -136.8(2)
N1 B1 N2 C41 -137.4(3)
Cl1 B1 N2 C41 43.8(4)
C1 C2 C3 C4 1.3(4)
C7 C2 C3 C4 178.0(2)
C3 C2 C7 C14 0.1(4)
C1 C2 C7 C14 176.8(2)
C3 C2 C7 C8 126.0(3)
C1 C2 C7 C8 -57.4(3)
C2 C3 C4 C5 1.2(4)
C2 C3 C4 C33 -175.8(2)
C3 C4 C5 C6 -1.7(4)
C33 C4 C5 C6 175.2(2)
C14 C7 C8 C9 102.0(3)
C2 C7 C8 C9 -28.2(4)
C14 C7 C8 C13 -74.3(3)
C2 C7 C8 C13 155.6(2)
C13 C8 C9 C10 -2.2(4)
C7 C8 C9 C10 -178.5(3)
C4 C5 C6 C1 -0.3(4)
C4 C5 C6 C20 179.1(2)
C2 C1 C6 C5 2.9(4)
N1 C1 C6 C5 -176.5(2)
C2 C1 C6 C20 -176.5(2)
N1 C1 C6 C20 4.1(4)
C8 C9 C10 C11 1.5(5)
C9 C10 C11 C12 0.4(5)
C10 C11 C12 C13 -1.4(5)
C11 C12 C13 C8 0.7(5)
C9 C8 C13 C12 1.1(4)
C7 C8 C13 C12 177.6(3)
C8 C7 C14 C19 113.2(3)
C2 C7 C14 C19 -117.6(3)
C8 C7 C14 C15 -61.8(3)
C2 C7 C14 C15 67.4(3)
C19 C14 C15 C16 0.0(4)
C7 C14 C15 C16 175.1(3)
C14 C15 C16 C17 -0.7(4)
C15 C16 C17 C18 0.8(4)
C16 C17 C18 C19 -0.1(4)
C17 C18 C19 C14 -0.6(4)
C15 C14 C19 C18 0.7(4)
C7 C14 C19 C18 -174.5(3)
C5 C6 C20 C27 26.0(4)
C1 C6 C20 C27 -154.6(2)
C5 C6 C20 C21 -102.1(3)
C1 C6 C20 C21 77.3(3)
C27 C20 C21 C26 -119.2(3)
C6 C20 C21 C26 8.4(4)
C27 C20 C21 C22 63.2(3)
C6 C20 C21 C22 -169.2(3)
C26 C21 C22 C23 0.2(5)
C20 C21 C22 C23 178.0(3)
C21 C22 C23 C24 0.0(5)
C22 C23 C24 C25 0.0(6)
C23 C24 C25 C26 -0.1(6)
C22 C21 C26 C25 -0.4(5)
C20 C21 C26 C25 -178.1(3)
C24 C25 C26 C21 0.3(6)
C6 C20 C27 C28 79.7(3)
C21 C20 C27 C28 -152.0(3)
C6 C20 C27 C32 -96.4(3)
C21 C20 C27 C32 31.8(4)
C32 C27 C28 C29 0.2(4)
C20 C27 C28 C29 -176.1(3)
C27 C28 C29 C30 -0.3(5)
C28 C29 C30 C31 0.4(5)
C29 C30 C31 C32 -0.4(5)
C30 C31 C32 C27 0.4(5)
C28 C27 C32 C31 -0.2(4)
C20 C27 C32 C31 175.9(3)
C5 C4 C33 C36 16.4(4)
C3 C4 C33 C36 -166.7(3)
C5 C4 C33 C34 137.8(3)
C3 C4 C33 C34 -45.3(3)
C5 C4 C33 C35 -103.0(3)
C3 C4 C33 C35 73.9(3)
B1 N2 C37 C43 37.6(4)
C41 N2 C37 C43 -143.0(3)
B1 N2 C37 C38 154.8(3)
C41 N2 C37 C38 -25.7(4)
B1 N2 C37 C42 -85.2(3)
C41 N2 C37 C42 94.3(3)
C43 C37 C38 C39 176.3(3)
N2 C37 C38 C39 57.2(4)
C42 C37 C38 C39 -64.2(4)
C37 C38 C39 C40 -29.3(4)
C38 C39 C40 C41 -28.3(4)
B1 N2 C41 C40 152.0(3)
C37 N2 C41 C40 -27.4(3)
B1 N2 C41 C44 36.2(3)
C37 N2 C41 C44 -143.2(2)
B1 N2 C41 C45 -85.5(3)
C37 N2 C41 C45 95.0(3)
C39 C40 C41 N2 57.4(3)
C39 C40 C41 C44 175.4(3)
C39 C40 C41 C45 -66.3(4)
